data_7061282
loop_
_publ_author_name
'Lamola, Jairus L.'
'Adeyinka, Adedapo S.'
'Malan, Frederick P.'
'Moshapo, Paseka T.'
'Holzapfel, Cedric W.'
'Maumela, Munaka Christopher'

_publ_section_title
;
 Exploring steric and electronic parameters of biaryl phosphacycles
;
_journal_issue 10
_journal_name_full 'New Journal of Chemistry'
_journal_page_first 4677
_journal_page_last 4686
_journal_paper_doi 10.1039/D1NJ05769C
_journal_volume 46
_journal_year 2022
_chemical_formula_moiety 'C46 H54 Cl2 O6 P2 Rh2, 2(C H2 Cl2)'
_chemical_formula_sum 'C48 H58 Cl6 O6 P2 Rh2'
_chemical_formula_weight 1211.40
_space_group_crystal_system monoclinic
_space_group_IT_number 14
_space_group_name_Hall '-P 2ybc'
_space_group_name_H-M_alt 'P 1 21/c 1'
_atom_sites_solution_hydrogens geom
_atom_sites_solution_primary iterative
_audit_creation_date 2021-11-04
_audit_creation_method
;
Olex2 1.3
(compiled 2020.11.12 svn.r5f609507 for OlexSys, GUI svn.r6408)
;
_audit_update_record
;
2021-11-05 deposited with the CCDC.	2022-02-02 downloaded from the CCDC.
;
_cell_angle_alpha 90
_cell_angle_beta 100.1220(10)
_cell_angle_gamma 90
_cell_formula_units_Z 4
_cell_length_a 14.84410(10)
_cell_length_b 16.21440(10)
_cell_length_c 21.0762(2)
_cell_measurement_reflns_used 71127
_cell_measurement_temperature 150.00(10)
_cell_measurement_theta_max 78.9760
_cell_measurement_theta_min 3.0090
_cell_volume 4993.84(7)
_computing_cell_refinement 'CrysAlisPro 1.171.41.97a (Rigaku OD, 2021)'
_computing_data_collection 'CrysAlisPro 1.171.41.97a (Rigaku OD, 2021)'
_computing_data_reduction 'CrysAlisPro 1.171.41.97a (Rigaku OD, 2021)'
_computing_molecular_graphics 'Olex2 1.3 (Dolomanov et al., 2009)'
_computing_publication_material 'Olex2 1.3 (Dolomanov et al., 2009)'
_computing_structure_refinement 'SHELXL 2018/3 (Sheldrick, 2015)'
_computing_structure_solution 'olex2.solve 1.3 (Bourhis et al., 2015)'
_diffrn_ambient_environment N~2~
_diffrn_ambient_temperature 150.00(10)
_diffrn_detector 'Hybrid Pixel Array Detector'
_diffrn_detector_area_resol_mean 10.0000
_diffrn_detector_type HyPix
_diffrn_measured_fraction_theta_full 0.999
_diffrn_measured_fraction_theta_max 0.986
_diffrn_measurement_details
;
List of Runs (angles in degrees, time in seconds):

  # Type    Start    End  Width  t~exp~   \w     \q     \k     \f   Frames
#--------------------------------------------------------------------------
  1  \w     32.00 118.00   0.50    0.10    --   46.95  58.00-110.00  172
  2  \w     24.00 119.00   0.50    0.10    --   46.95  77.00 -60.00  190
  3  \w     35.00 120.00   0.50    0.10    --   46.95  37.00 -90.00  170
  4  \w     35.00 120.00   0.50    0.10    --   46.95  37.00   0.00  170
  5  \w     24.00 119.00   0.50    0.10    --   46.95  77.00  30.00  190
  6  \w     24.00 119.00   0.50    0.10    --   46.95  77.00  90.00  190
  7  \w     24.00 119.00   0.50    0.10    --   46.95  77.00 150.00  190
  8  \w     94.00 178.00   0.50    0.53    --  110.25  61.00 -90.00  168
  9  \w     95.00 178.00   0.50    0.53    --  110.25  58.00-110.00  166
 10  \w     98.00 178.00   0.50    0.53    --  110.25  45.00-180.00  160
 11  \w     98.00 178.00   0.50    0.53    --  110.25  45.00-150.00  160
 12  \w     98.00 178.00   0.50    0.53    --  110.25  45.00 -60.00  160
 13  \w     98.00 178.00   0.50    0.53    --  110.25  45.00 -30.00  160
 14  \w     98.00 178.00   0.50    0.53    --  110.25  45.00 150.00  160
 15  \w     98.00 178.00   0.50    0.53    --  110.25  45.00  60.00  160
 16  \w     97.00 175.00   0.50    0.53    --  110.25  15.00  30.00  156
 17  \w     38.00  74.00   0.50    0.53    --  110.25 -58.00 107.00   72
 18  \w     38.00  80.00   0.50    0.53    --  110.25 -61.00 150.00   84
 19  \w     38.00 133.00   0.50    0.53    --  110.25 -77.00 150.00  190
 20  \w     38.00  80.00   0.50    0.53    --  110.25 -61.00  60.00   84
 21  \w     38.00  80.00   0.50    0.53    --  110.25 -61.00  30.00   84
 22  \w     38.00  80.00   0.50    0.53    --  110.25 -61.00   0.00   84
 23  \w     38.00  80.00   0.50    0.53    --  110.25 -61.00 -60.00   84
 24  \w     38.00  80.00   0.50    0.53    --  110.25 -61.00-180.00   84
 25  \w     38.00 106.00   0.50    0.53    --  110.25 -94.00 -90.00  136
 26  \w     38.00 106.00   0.50    0.53    --  110.25 -94.00-120.00  136
 27  \w     38.00 111.00   0.50    0.53    --  110.25-125.00-180.00  146
 28  \w     38.00 111.00   0.50    0.53    --  110.25-125.00  30.00  146
 29  \w     38.00 111.00   0.50    0.53    --  110.25-125.00  90.00  146
 30  \w     38.00 111.00   0.50    0.53    --  110.25-125.00 120.00  146
 31  \w    -27.00  13.00   0.50    0.10    --   46.95 -19.00 150.00   80
 32  \w     79.00 178.00   0.50    0.53    --  110.25 125.00  90.00  198
 33  \w    -24.00  62.00   0.50    0.10    --   46.95 -58.00 107.00  172
 34  \w   -119.00 -74.00   0.50    0.10    --  -46.95-125.00 -90.00   90
 35  \w   -175.00 -84.00   0.50    0.53    -- -102.00 -94.00-180.00  182
 36  \w   -175.00-136.00   0.50    0.53    -- -102.00 -77.00-150.00   78
 37  \w   -175.00 -79.00   0.50    0.53    -- -102.00 -77.00-120.00  192
 38  \w   -175.00 -79.00   0.50    0.53    -- -102.00 -77.00 -90.00  192
 39  \w   -175.00 -79.00   0.50    0.53    -- -102.00 -77.00  30.00  192
 40  \w   -175.00 -79.00   0.50    0.53    -- -102.00 -77.00  60.00  192
 41  \w   -174.00 -87.00   0.50    0.53    -- -102.00 -58.00 107.00  174
 42  \w   -175.00 -79.00   0.50    0.53    -- -102.00 -77.00  90.00  192
 43  \w   -175.00 -79.00   0.50    0.53    -- -102.00 -77.00 150.00  192
 44  \w   -118.00 -32.00   0.50    0.10    --  -46.95 -58.00 107.00  172
 45  \w     -5.00  29.00   0.50    0.10    --  -46.95  19.00  30.00   68
 46  \w    -62.00  26.00   0.50    0.10    --  -46.95  58.00-110.00  176
 47  \w    -66.00 -29.00   0.50    0.53    -- -102.00  58.00-110.00   74
 48  \w    -72.00 -29.00   0.50    0.53    -- -102.00  61.00 -60.00   86
 49  \w    -72.00 -29.00   0.50    0.53    -- -102.00  61.00  30.00   86
;
_diffrn_measurement_device 'four-circle diffractometer'
_diffrn_measurement_device_type 'XtaLAB Synergy R, DW system, HyPix'
_diffrn_measurement_method '\w scans'
_diffrn_orient_matrix_type 'CrysAlisPro convention (1999,Acta A55,543-557)'
_diffrn_orient_matrix_UB_11 -0.0735539000
_diffrn_orient_matrix_UB_12 0.0650779000
_diffrn_orient_matrix_UB_13 0.0059992000
_diffrn_orient_matrix_UB_21 0.0281433000
_diffrn_orient_matrix_UB_22 -0.0018037000
_diffrn_orient_matrix_UB_23 0.0739287000
_diffrn_orient_matrix_UB_31 0.0699891000
_diffrn_orient_matrix_UB_32 0.0692336000
_diffrn_orient_matrix_UB_33 -0.0038298000
_diffrn_radiation_monochromator mirror
_diffrn_radiation_probe x-ray
_diffrn_radiation_type 'Cu K\a'
_diffrn_radiation_wavelength 1.54184
_diffrn_reflns_av_R_equivalents 0.0587
_diffrn_reflns_av_unetI/netI 0.0258
_diffrn_reflns_Laue_measured_fraction_full 0.999
_diffrn_reflns_Laue_measured_fraction_max 0.986
_diffrn_reflns_limit_h_max 18
_diffrn_reflns_limit_h_min -18
_diffrn_reflns_limit_k_max 20
_diffrn_reflns_limit_k_min -19
_diffrn_reflns_limit_l_max 26
_diffrn_reflns_limit_l_min -26
_diffrn_reflns_number 102378
_diffrn_reflns_point_group_measured_fraction_full 0.999
_diffrn_reflns_point_group_measured_fraction_max 0.986
_diffrn_reflns_theta_full 67.684
_diffrn_reflns_theta_max 79.183
_diffrn_reflns_theta_min 3.024
_diffrn_source 'Rotating-anode X-ray tube'
_diffrn_source_type 'Rigaku (Cu) X-ray Source'
_exptl_absorpt_coefficient_mu 9.290
_exptl_absorpt_correction_T_max 1.00000
_exptl_absorpt_correction_T_min 0.62090
_exptl_absorpt_correction_type multi-scan
_exptl_absorpt_process_details
;
CrysAlisPro 1.171.41.97a (Rigaku Oxford Diffraction, 2021)
Empirical absorption correction using spherical harmonics,
implemented in SCALE3 ABSPACK scaling algorithm.
;
_exptl_crystal_colour Yellow
_exptl_crystal_density_diffrn 1.611
_exptl_crystal_description Blade
_exptl_crystal_F_000 2464
_exptl_crystal_size_max 0.319
_exptl_crystal_size_mid 0.255
_exptl_crystal_size_min 0.098
_refine_diff_density_max 1.358
_refine_diff_density_min -1.188
_refine_diff_density_rms 0.093
_refine_ls_extinction_method none
_refine_ls_goodness_of_fit_ref 1.062
_refine_ls_hydrogen_treatment constr
_refine_ls_matrix_type full
_refine_ls_number_parameters 581
_refine_ls_number_reflns 10654
_refine_ls_number_restraints 0
_refine_ls_restrained_S_all 1.062
_refine_ls_R_factor_all 0.0413
_refine_ls_R_factor_gt 0.0375
_refine_ls_shift/su_max 0.001
_refine_ls_shift/su_mean 0.000
_refine_ls_structure_factor_coef Fsqd
_refine_ls_weighting_details 'w=1/[\s^2^(Fo^2^)+(0.0479P)^2^+8.2355P] where P=(Fo^2^+2Fc^2^)/3'
_refine_ls_weighting_scheme calc
_refine_ls_wR_factor_gt 0.0944
_refine_ls_wR_factor_ref 0.0961
_reflns_Friedel_coverage 0.000
_reflns_number_gt 9909
_reflns_number_total 10654
_reflns_threshold_expression 'I > 2\s(I)'
_cod_data_source_file d1nj05769c2.cif
_cod_data_source_block cm_uj15_lt_auto
_cod_depositor_comments
;
The following automatic conversions were performed:

data item '_exptl_absorpt_correction_type' value 'Multi-scan' was
changed to 'multi-scan' in accordance with the
/home/data/users/saulius/crontab/automatic-downloads/rss-feeds/RSC/lib/dictionaries/cif_core.dic
dictionary named 'cif_core.dic' version 2.4.2 last updated on
2011-04-26.

Automatic conversion script
Id: cif_fix_values 7556 2019-12-06 15:28:31Z antanas 

 Adding full bibliography for 7061279--7061288.cif.
;
_cod_database_code 7061282
_shelx_shelxl_version_number 2018/3
_chemical_oxdiff_formula 'C20 H20 N O4 Rh Cl P2'
_shelx_space_group_comment
;
The symmetry employed for this shelxl refinement is uniquely defined
by the following loop, which should always be used as a source of
symmetry information in preference to the above space-group names.
They are only intended as comments.
;
_reflns_odcompleteness_completeness 100.00
_reflns_odcompleteness_iscentric 1
_reflns_odcompleteness_theta 71.98
_olex2_refinement_description
;
1. Fixed Uiso
 At 1.2 times of:
  All C(H) groups, All C(H,H) groups
 At 1.5 times of:
  All C(H,H,H) groups
2.a Ternary CH refined with riding coordinates:
 C5(H5), C9(H9), C34(H34), C30(H30)
2.b Secondary CH2 refined with riding coordinates:
 C8(H8A,H8B), C7(H7A,H7B), C28(H28A,H28B), C27(H27A,H27B), C26(H26A,H26B),
 C6(H6A,H6B), C33(H33A,H33B), C32(H32A,H32B), C31(H31A,H31B), C53(H53A,H53B),
 C51(H51A,H51B), C52(H52A,H52B), C59(H59A,H59B), C56(H56A,H56B)
2.c Aromatic/amide H refined with riding coordinates:
 C11(H11), C39(H39), C36(H36), C14(H14), C13(H13), C12(H12), C37(H37),
 C38(H38), C45(H45), C18(H18), C20(H20), C43(H43), C44(H44), C19(H19)
2.d Idealised Me refined as rotating group:
 C48(H48A,H48B,H48C), C50(H50A,H50B,H50C), C23(H23A,H23B,H23C), C25(H25A,H25B,
 H25C)
;
_olex2_submission_special_instructions 'No special instructions were received'
_oxdiff_exptl_absorpt_empirical_details
;
Empirical correction (ABSPACK) includes:
- Absorption correction using spherical harmonics
- Frame scaling
;
_oxdiff_exptl_absorpt_empirical_full_max 2.043
_oxdiff_exptl_absorpt_empirical_full_min 0.565

loop_
_space_group_symop_operation_xyz
'x, y, z'
'-x, y+1/2, -z+1/2'
'-x, -y, -z'
'x, -y-1/2, z-1/2'

loop_
_atom_site_label
_atom_site_type_symbol
_atom_site_fract_x
_atom_site_fract_y
_atom_site_fract_z
_atom_site_U_iso_or_equiv
_atom_site_adp_type
_atom_site_occupancy
_atom_site_site_symmetry_order
_atom_site_calc_flag
_atom_site_refinement_flags_posn
_atom_site_refinement_flags_adp
_atom_site_refinement_flags_occupancy
_atom_site_disorder_assembly
_atom_site_disorder_group
Rh1 Rh 0.85312(2) 0.63829(2) 0.42923(2) 0.02459(6) Uani 1 1 d . . . . .
Rh2 Rh 0.74452(2) 0.48936(2) 0.32242(2) 0.02576(7) Uani 1 1 d . . . . .
Cl3 Cl 0.78194(5) 0.63504(4) 0.31709(3) 0.03083(15) Uani 1 1 d . . . . .
P4 P 0.83491(4) 0.77408(4) 0.43425(3) 0.02202(13) Uani 1 1 d . . . . .
P29 P 0.72311(5) 0.35546(4) 0.33748(3) 0.02481(14) Uani 1 1 d . . . . .
Cl54 Cl 0.85984(5) 0.49014(4) 0.41758(4) 0.03346(15) Uani 1 1 d . . . . .
Cl57 Cl 0.28451(9) 0.60061(7) -0.00896(8) 0.0828(4) Uani 1 1 d . . . . .
Cl55 Cl 0.44297(10) 0.54656(8) 0.08164(7) 0.0775(3) Uani 1 1 d . . . . .
Cl60 Cl 1.09384(9) 0.58669(9) 0.38502(8) 0.0868(4) Uani 1 1 d . . . . .
Cl58 Cl 1.05347(12) 0.53777(16) 0.25215(8) 0.1191(7) Uani 1 1 d . . . . .
O47 O 0.57463(16) 0.52599(13) 0.39704(10) 0.0341(5) Uani 1 1 d . . . . .
O49 O 0.46470(15) 0.26038(14) 0.34889(10) 0.0347(5) Uani 1 1 d . . . . .
O22 O 0.68987(16) 0.62702(13) 0.53358(10) 0.0363(5) Uani 1 1 d . . . . .
O61 O 0.96190(17) 0.63897(16) 0.56077(11) 0.0426(6) Uani 1 1 d . . . . .
O24 O 0.77560(19) 0.89519(16) 0.59563(12) 0.0480(6) Uani 1 1 d . . . . .
O63 O 0.6010(2) 0.49162(17) 0.20651(13) 0.0583(8) Uani 1 1 d . . . . .
C10 C 0.68424(19) 0.78912(17) 0.50213(13) 0.0258(5) Uani 1 1 d . . . . .
C35 C 0.59303(19) 0.36083(16) 0.42171(13) 0.0247(5) Uani 1 1 d . . . . .
C5 C 0.91552(18) 0.83733(18) 0.49043(13) 0.0267(5) Uani 1 1 d . . . . .
H5 H 0.912149 0.818987 0.535249 0.032 Uiso 1 1 calc R U . . .
C40 C 0.68282(19) 0.34207(16) 0.41404(13) 0.0253(5) Uani 1 1 d . . . . .
C15 C 0.71716(18) 0.79774(16) 0.44385(13) 0.0245(5) Uani 1 1 d . . . . .
C16 C 0.74190(19) 0.7591(2) 0.56343(13) 0.0304(6) Uani 1 1 d . . . . .
C41 C 0.52091(19) 0.39387(18) 0.36883(13) 0.0258(5) Uani 1 1 d . . . . .
C11 C 0.5915(2) 0.80329(18) 0.50273(15) 0.0315(6) Uani 1 1 d . . . . .
H11 H 0.569229 0.798410 0.542161 0.038 Uiso 1 1 calc R U . . .
C39 C 0.7470(2) 0.32043(18) 0.46853(14) 0.0301(6) Uani 1 1 d . . . . .
H39 H 0.808697 0.310225 0.464240 0.036 Uiso 1 1 calc R U . . .
C9 C 0.85580(19) 0.82823(18) 0.36116(13) 0.0270(5) Uani 1 1 d . . . . .
H9 H 0.814569 0.803281 0.323411 0.032 Uiso 1 1 calc R U . . .
C36 C 0.5688(2) 0.35304(19) 0.48255(14) 0.0317(6) Uani 1 1 d . . . . .
H36 H 0.507660 0.364203 0.487751 0.038 Uiso 1 1 calc R U . . .
C34 C 0.6536(2) 0.29052(19) 0.27588(14) 0.0312(6) Uani 1 1 d . . . . .
H34 H 0.590172 0.313551 0.267242 0.037 Uiso 1 1 calc R U . . .
C8 C 0.9557(2) 0.8074(2) 0.35463(14) 0.0332(6) Uani 1 1 d . . . . .
H8A H 0.960448 0.746870 0.350060 0.040 Uiso 1 1 calc R U . . .
H8B H 0.967942 0.832521 0.314178 0.040 Uiso 1 1 calc R U . . .
C14 C 0.65430(19) 0.81705(17) 0.38800(14) 0.0282(6) Uani 1 1 d . . . . .
H14 H 0.675384 0.821181 0.348091 0.034 Uiso 1 1 calc R U . . .
C7 C 1.0313(2) 0.8353(2) 0.40977(15) 0.0366(7) Uani 1 1 d . . . . .
H7A H 1.088924 0.807181 0.404828 0.044 Uiso 1 1 calc R U . . .
H7B H 1.040993 0.895249 0.405246 0.044 Uiso 1 1 calc R U . . .
C28 C 0.8876(2) 0.92907(19) 0.48442(15) 0.0329(6) Uani 1 1 d . . . . .
H28A H 0.825636 0.934311 0.495226 0.039 Uiso 1 1 calc R U . . .
H28B H 0.930005 0.960494 0.517215 0.039 Uiso 1 1 calc R U . . .
C17 C 0.7431(2) 0.6753(2) 0.57792(14) 0.0327(6) Uani 1 1 d . . . . .
C30 C 0.8290(2) 0.29467(19) 0.34089(16) 0.0334(6) Uani 1 1 d . . . . .
H30 H 0.876563 0.318895 0.375373 0.040 Uiso 1 1 calc R U . . .
C27 C 0.8868(2) 0.97021(19) 0.41847(16) 0.0356(7) Uani 1 1 d . . . . .
H27A H 0.859023 1.025666 0.418826 0.043 Uiso 1 1 calc R U . . .
H27B H 0.950747 0.977475 0.411819 0.043 Uiso 1 1 calc R U . . .
C26 C 0.8340(2) 0.92078(18) 0.36186(15) 0.0321(6) Uani 1 1 d . . . . .
H26A H 0.846486 0.945377 0.321292 0.038 Uiso 1 1 calc R U . . .
H26B H 0.767754 0.927190 0.362107 0.038 Uiso 1 1 calc R U . . .
C13 C 0.5627(2) 0.83026(19) 0.38924(15) 0.0329(6) Uani 1 1 d . . . . .
H13 H 0.521585 0.843305 0.350695 0.040 Uiso 1 1 calc R U . . .
C6 C 1.01328(19) 0.8187(2) 0.47787(14) 0.0316(6) Uani 1 1 d . . . . .
H6A H 1.057085 0.851944 0.508396 0.038 Uiso 1 1 calc R U . . .
H6B H 1.026821 0.759932 0.488091 0.038 Uiso 1 1 calc R U . . .
C12 C 0.5313(2) 0.82432(18) 0.44707(16) 0.0334(6) Uani 1 1 d . . . . .
H12 H 0.468683 0.834598 0.448667 0.040 Uiso 1 1 calc R U . . .
C42 C 0.5128(2) 0.47867(19) 0.35792(14) 0.0308(6) Uani 1 1 d . . . . .
C62 C 0.9176(2) 0.63863(18) 0.51046(15) 0.0320(6) Uani 1 1 d . . . . .
C21 C 0.7884(2) 0.8134(2) 0.60958(15) 0.0378(7) Uani 1 1 d . . . . .
C46 C 0.4552(2) 0.34166(19) 0.33329(13) 0.0296(6) Uani 1 1 d . . . . .
C37 C 0.6329(2) 0.3291(2) 0.53551(14) 0.0354(7) Uani 1 1 d . . . . .
H37 H 0.615302 0.323498 0.576496 0.043 Uiso 1 1 calc R U . . .
C48 C 0.5755(3) 0.61257(19) 0.38462(16) 0.0388(7) Uani 1 1 d . . . . .
H48A H 0.586900 0.621917 0.340778 0.058 Uiso 1 1 calc R U . . .
H48B H 0.623960 0.638799 0.415626 0.058 Uiso 1 1 calc R U . . .
H48C H 0.516188 0.636396 0.388926 0.058 Uiso 1 1 calc R U . . .
C38 C 0.7216(2) 0.31369(18) 0.52885(14) 0.0339(7) Uani 1 1 d . . . . .
H38 H 0.765647 0.298421 0.565316 0.041 Uiso 1 1 calc R U . . .
C33 C 0.6486(2) 0.20283(19) 0.30264(17) 0.0377(7) Uani 1 1 d . . . . .
H33A H 0.624170 0.206273 0.343335 0.045 Uiso 1 1 calc R U . . .
H33B H 0.604379 0.170648 0.271641 0.045 Uiso 1 1 calc R U . . .
C32 C 0.7389(2) 0.1555(2) 0.31583(18) 0.0425(8) Uani 1 1 d . . . . .
H32A H 0.757364 0.141712 0.274173 0.051 Uiso 1 1 calc R U . . .
H32B H 0.729244 0.102977 0.337660 0.051 Uiso 1 1 calc R U . . .
C45 C 0.3867(2) 0.3737(2) 0.28618(15) 0.0394(7) Uani 1 1 d . . . . .
H45 H 0.342879 0.338094 0.261825 0.047 Uiso 1 1 calc R U . . .
C31 C 0.8172(2) 0.2031(2) 0.35763(18) 0.0391(7) Uani 1 1 d . . . . .
H31A H 0.875258 0.174146 0.355148 0.047 Uiso 1 1 calc R U . . .
H31B H 0.808022 0.200025 0.402965 0.047 Uiso 1 1 calc R U . . .
C18 C 0.7955(2) 0.6446(3) 0.63471(15) 0.0429(8) Uani 1 1 d . . . . .
H18 H 0.796781 0.587277 0.643991 0.052 Uiso 1 1 calc R U . . .
C64 C 0.6569(3) 0.49000(19) 0.25155(17) 0.0381(7) Uani 1 1 d . . . . .
C20 C 0.8426(2) 0.7832(3) 0.66578(16) 0.0493(10) Uani 1 1 d . . . . .
H20 H 0.877167 0.819793 0.695838 0.059 Uiso 1 1 calc R U . . .
C43 C 0.4446(3) 0.5107(2) 0.31052(17) 0.0419(8) Uani 1 1 d . . . . .
H43 H 0.440682 0.568379 0.302719 0.050 Uiso 1 1 calc R U . . .
C53 C 0.6930(3) 0.2963(2) 0.21297(16) 0.0417(8) Uani 1 1 d . . . . .
H53A H 0.682409 0.353066 0.195992 0.050 Uiso 1 1 calc R U . . .
H53B H 0.657256 0.258668 0.181086 0.050 Uiso 1 1 calc R U . . .
C44 C 0.3830(2) 0.4577(3) 0.27513(17) 0.0471(9) Uani 1 1 d . . . . .
H44 H 0.336936 0.479328 0.242352 0.057 Uiso 1 1 calc R U . . .
C51 C 0.8601(2) 0.3086(2) 0.27606(18) 0.0445(8) Uani 1 1 d . . . . .
H51A H 0.920512 0.282031 0.277826 0.053 Uiso 1 1 calc R U . . .
H51B H 0.868487 0.368566 0.270475 0.053 Uiso 1 1 calc R U . . .
C19 C 0.8451(3) 0.6994(3) 0.67674(16) 0.0504(10) Uani 1 1 d . . . . .
H19 H 0.882317 0.678846 0.714716 0.060 Uiso 1 1 calc R U . . .
C50 C 0.4062(2) 0.2033(2) 0.30908(18) 0.0453(8) Uani 1 1 d . . . . .
H50A H 0.416373 0.207767 0.264512 0.068 Uiso 1 1 calc R U . . .
H50B H 0.342125 0.216159 0.310763 0.068 Uiso 1 1 calc R U . . .
H50C H 0.420047 0.147039 0.324769 0.068 Uiso 1 1 calc R U . . .
C52 C 0.7953(3) 0.2761(3) 0.21653(18) 0.0498(9) Uani 1 1 d . . . . .
H52A H 0.802123 0.215394 0.215108 0.060 Uiso 1 1 calc R U . . .
H52B H 0.815195 0.298861 0.177641 0.060 Uiso 1 1 calc R U . . .
C59 C 1.0167(3) 0.5368(3) 0.3265(2) 0.0554(10) Uani 1 1 d . . . . .
H59A H 0.956346 0.564346 0.322053 0.066 Uiso 1 1 calc R U . . .
H59B H 1.009261 0.479081 0.339879 0.066 Uiso 1 1 calc R U . . .
C23 C 0.6915(3) 0.5398(2) 0.54440(18) 0.0490(9) Uani 1 1 d . . . . .
H23A H 0.649803 0.512615 0.509446 0.073 Uiso 1 1 calc R U . . .
H23B H 0.672176 0.528042 0.585591 0.073 Uiso 1 1 calc R U . . .
H23C H 0.753817 0.519021 0.545565 0.073 Uiso 1 1 calc R U . . .
C25 C 0.8244(4) 0.9535(3) 0.6401(2) 0.0704(14) Uani 1 1 d . . . . .
H25A H 0.809737 1.009614 0.624355 0.106 Uiso 1 1 calc R U . . .
H25B H 0.890341 0.944001 0.644041 0.106 Uiso 1 1 calc R U . . .
H25C H 0.806434 0.946699 0.682406 0.106 Uiso 1 1 calc R U . . .
C56 C 0.3632(3) 0.5209(2) 0.0130(3) 0.0671(13) Uani 1 1 d . . . . .
H56A H 0.395774 0.509230 -0.023203 0.080 Uiso 1 1 calc R U . . .
H56B H 0.330084 0.470240 0.021587 0.080 Uiso 1 1 calc R U . . .

loop_
_atom_site_aniso_label
_atom_site_aniso_U_11
_atom_site_aniso_U_22
_atom_site_aniso_U_33
_atom_site_aniso_U_23
_atom_site_aniso_U_13
_atom_site_aniso_U_12
Rh1 0.02406(11) 0.02360(11) 0.02485(11) -0.00001(7) 0.00083(7) 0.00064(7)
Rh2 0.02775(11) 0.02389(11) 0.02488(11) -0.00067(7) 0.00255(8) -0.00174(8)
Cl3 0.0387(4) 0.0256(3) 0.0261(3) 0.0006(2) 0.0001(3) -0.0039(3)
P4 0.0212(3) 0.0225(3) 0.0209(3) -0.0004(2) -0.0001(2) -0.0009(2)
P29 0.0248(3) 0.0226(3) 0.0258(3) -0.0025(2) 0.0010(3) -0.0012(3)
Cl54 0.0346(4) 0.0241(3) 0.0376(4) 0.0002(3) -0.0050(3) 0.0007(3)
Cl57 0.0692(7) 0.0460(6) 0.1358(12) 0.0163(7) 0.0256(8) 0.0178(5)
Cl55 0.0799(8) 0.0549(6) 0.0944(9) -0.0135(6) 0.0061(7) -0.0074(6)
Cl60 0.0611(7) 0.0724(8) 0.1150(11) -0.0273(7) -0.0176(7) 0.0027(6)
Cl58 0.0926(11) 0.205(2) 0.0685(8) 0.0015(11) 0.0378(8) 0.0372(13)
O47 0.0413(12) 0.0245(10) 0.0338(11) 0.0039(8) -0.0006(9) -0.0021(9)
O49 0.0347(11) 0.0342(11) 0.0330(11) -0.0065(9) -0.0001(9) -0.0109(9)
O22 0.0440(12) 0.0300(11) 0.0315(11) 0.0057(8) -0.0027(9) 0.0006(9)
O61 0.0399(13) 0.0542(15) 0.0282(11) 0.0024(10) -0.0091(9) 0.0080(11)
O24 0.0583(16) 0.0495(15) 0.0366(12) -0.0158(11) 0.0093(11) -0.0205(12)
O63 0.073(2) 0.0467(15) 0.0420(14) 0.0023(11) -0.0267(14) 0.0029(13)
C10 0.0265(13) 0.0215(12) 0.0282(13) -0.0018(10) 0.0013(10) -0.0042(10)
C35 0.0271(13) 0.0209(12) 0.0241(13) 0.0018(10) -0.0015(10) -0.0040(10)
C5 0.0231(13) 0.0311(14) 0.0238(13) -0.0012(11) -0.0013(10) -0.0035(11)
C40 0.0288(13) 0.0191(12) 0.0256(13) -0.0012(10) -0.0015(10) -0.0036(10)
C15 0.0236(12) 0.0218(12) 0.0265(13) -0.0014(10) 0.0001(10) -0.0022(10)
C16 0.0253(13) 0.0416(16) 0.0240(13) -0.0019(12) 0.0036(10) -0.0013(12)
C41 0.0249(13) 0.0297(14) 0.0218(12) 0.0024(10) 0.0012(10) -0.0007(11)
C11 0.0292(14) 0.0282(14) 0.0376(16) -0.0016(12) 0.0076(12) -0.0015(11)
C39 0.0300(14) 0.0251(14) 0.0321(14) -0.0007(11) -0.0029(11) 0.0003(11)
C9 0.0258(13) 0.0309(14) 0.0227(12) -0.0001(11) 0.0000(10) -0.0047(11)
C36 0.0342(15) 0.0321(15) 0.0280(14) 0.0036(11) 0.0032(12) -0.0029(12)
C34 0.0293(14) 0.0326(15) 0.0299(14) -0.0073(12) 0.0000(11) -0.0011(12)
C8 0.0286(14) 0.0432(17) 0.0282(14) -0.0013(12) 0.0063(11) -0.0047(13)
C14 0.0259(13) 0.0259(13) 0.0307(14) 0.0039(11) -0.0008(11) -0.0033(11)
C7 0.0243(14) 0.0504(19) 0.0350(16) -0.0010(14) 0.0049(12) -0.0043(13)
C28 0.0319(15) 0.0325(15) 0.0320(15) -0.0070(12) -0.0005(12) -0.0072(12)
C17 0.0303(14) 0.0424(17) 0.0250(13) 0.0030(12) 0.0036(11) 0.0029(13)
C30 0.0266(14) 0.0310(15) 0.0413(16) -0.0069(12) 0.0022(12) 0.0007(12)
C27 0.0364(16) 0.0281(15) 0.0397(16) 0.0007(12) -0.0007(13) -0.0082(13)
C26 0.0323(15) 0.0292(14) 0.0318(14) 0.0058(12) -0.0026(12) -0.0066(12)
C13 0.0268(14) 0.0290(15) 0.0385(16) 0.0067(12) -0.0066(12) -0.0003(12)
C6 0.0216(13) 0.0407(16) 0.0303(14) -0.0019(12) -0.0011(11) -0.0041(12)
C12 0.0231(13) 0.0281(14) 0.0484(18) 0.0021(13) 0.0045(12) 0.0006(11)
C42 0.0311(15) 0.0339(15) 0.0268(14) 0.0042(11) 0.0030(11) 0.0017(12)
C62 0.0298(14) 0.0278(14) 0.0381(16) 0.0027(12) 0.0052(12) 0.0053(11)
C21 0.0349(16) 0.054(2) 0.0258(14) -0.0077(13) 0.0092(12) -0.0133(15)
C46 0.0276(14) 0.0373(15) 0.0238(13) -0.0018(11) 0.0041(11) -0.0045(12)
C37 0.0450(18) 0.0366(16) 0.0234(13) 0.0062(12) 0.0024(12) -0.0033(14)
C48 0.053(2) 0.0250(15) 0.0406(17) 0.0063(13) 0.0134(15) 0.0026(14)
C38 0.0414(17) 0.0278(14) 0.0278(14) 0.0070(11) -0.0073(12) -0.0008(12)
C33 0.0372(16) 0.0307(15) 0.0438(17) -0.0106(13) 0.0030(13) -0.0072(13)
C32 0.047(2) 0.0279(15) 0.052(2) -0.0078(14) 0.0060(16) -0.0008(14)
C45 0.0318(16) 0.057(2) 0.0276(15) -0.0033(14) -0.0010(12) -0.0051(15)
C31 0.0388(17) 0.0282(15) 0.0489(19) -0.0036(13) 0.0034(14) 0.0050(13)
C18 0.0390(17) 0.063(2) 0.0259(15) 0.0098(14) 0.0041(13) 0.0102(16)
C64 0.0476(19) 0.0264(15) 0.0389(17) 0.0031(12) 0.0042(15) -0.0002(13)
C20 0.0344(17) 0.085(3) 0.0271(15) -0.0159(17) 0.0025(13) -0.0094(18)
C43 0.0432(18) 0.0424(18) 0.0376(17) 0.0137(14) 0.0004(14) 0.0079(15)
C53 0.0486(19) 0.0467(19) 0.0292(15) -0.0110(14) 0.0051(13) 0.0003(15)
C44 0.0376(18) 0.065(2) 0.0336(17) 0.0114(16) -0.0071(14) 0.0062(17)
C51 0.0369(17) 0.0451(19) 0.055(2) -0.0051(16) 0.0163(15) -0.0002(15)
C19 0.0382(18) 0.087(3) 0.0241(15) 0.0045(17) 0.0000(13) 0.0061(19)
C50 0.0411(18) 0.049(2) 0.0435(18) -0.0164(16) 0.0019(15) -0.0173(16)
C52 0.054(2) 0.058(2) 0.0412(19) -0.0100(17) 0.0205(16) 0.0006(18)
C59 0.041(2) 0.075(3) 0.051(2) -0.006(2) 0.0107(16) -0.0090(19)
C23 0.069(3) 0.0315(17) 0.0437(19) 0.0119(15) 0.0037(17) 0.0032(17)
C25 0.098(4) 0.071(3) 0.043(2) -0.026(2) 0.013(2) -0.041(3)
C56 0.050(2) 0.0325(19) 0.116(4) -0.009(2) 0.005(2) 0.0007(17)

loop_
_atom_type_symbol
_atom_type_description
_atom_type_scat_dispersion_real
_atom_type_scat_dispersion_imag
_atom_type_scat_source
C C 0.0181 0.0091 'International Tables Vol C Tables 4.2.6.8 and 6.1.1.4'
H H 0.0000 0.0000 'International Tables Vol C Tables 4.2.6.8 and 6.1.1.4'
Cl Cl 0.3639 0.7018 'International Tables Vol C Tables 4.2.6.8 and 6.1.1.4'
O O 0.0492 0.0322 'International Tables Vol C Tables 4.2.6.8 and 6.1.1.4'
P P 0.2955 0.4335 'International Tables Vol C Tables 4.2.6.8 and 6.1.1.4'
Rh Rh 0.0927 3.6045 'International Tables Vol C Tables 4.2.6.8 and 6.1.1.4'

loop_
_geom_angle_atom_site_label_1
_geom_angle_atom_site_label_2
_geom_angle_atom_site_label_3
_geom_angle
_geom_angle_site_symmetry_1
_geom_angle_site_symmetry_3
_geom_angle_publ_flag
Cl3 Rh1 Cl54 84.12(2) . . ?
P4 Rh1 Cl3 91.85(2) . . ?
P4 Rh1 Cl54 174.92(3) . . ?
C62 Rh1 Cl3 174.04(10) . . ?
C62 Rh1 P4 90.03(9) . . ?
C62 Rh1 Cl54 94.29(9) . . ?
P29 Rh2 Cl3 173.29(3) . . ?
P29 Rh2 Cl54 89.12(2) . . ?
Cl54 Rh2 Cl3 84.16(2) . . ?
C64 Rh2 Cl3 95.37(10) . . ?
C64 Rh2 P29 91.35(10) . . ?
C64 Rh2 Cl54 179.08(12) . . ?
Rh1 Cl3 Rh2 92.30(2) . . ?
C5 P4 Rh1 120.78(10) . . ?
C5 P4 C9 94.94(13) . . ?
C15 P4 Rh1 109.78(9) . . ?
C15 P4 C5 109.68(13) . . ?
C15 P4 C9 107.19(13) . . ?
C9 P4 Rh1 113.06(10) . . ?
C40 P29 Rh2 108.58(9) . . ?
C40 P29 C34 108.95(13) . . ?
C40 P29 C30 108.08(14) . . ?
C34 P29 Rh2 122.28(10) . . ?
C34 P29 C30 95.15(14) . . ?
C30 P29 Rh2 112.61(10) . . ?
Rh2 Cl54 Rh1 93.10(2) . . ?
C42 O47 C48 118.1(2) . . ?
C46 O49 C50 117.2(3) . . ?
C17 O22 C23 117.8(3) . . ?
C21 O24 C25 117.7(3) . . ?
C15 C10 C16 123.5(3) . . ?
C11 C10 C15 119.0(3) . . ?
C11 C10 C16 117.3(3) . . ?
C40 C35 C41 124.0(2) . . ?
C36 C35 C40 119.3(3) . . ?
C36 C35 C41 116.6(3) . . ?
P4 C5 H5 107.9 . . ?
C28 C5 P4 110.47(19) . . ?
C28 C5 H5 107.9 . . ?
C28 C5 C6 114.8(2) . . ?
C6 C5 P4 107.70(19) . . ?
C6 C5 H5 107.9 . . ?
C35 C40 P29 122.7(2) . . ?
C39 C40 P29 118.1(2) . . ?
C39 C40 C35 118.8(3) . . ?
C10 C15 P4 124.0(2) . . ?
C14 C15 P4 117.4(2) . . ?
C14 C15 C10 118.2(3) . . ?
C17 C16 C10 119.2(3) . . ?
C17 C16 C21 118.4(3) . . ?
C21 C16 C10 122.1(3) . . ?
C42 C41 C35 120.2(2) . . ?
C42 C41 C46 118.3(3) . . ?
C46 C41 C35 121.2(3) . . ?
C10 C11 H11 119.3 . . ?
C12 C11 C10 121.5(3) . . ?
C12 C11 H11 119.3 . . ?
C40 C39 H39 119.6 . . ?
C38 C39 C40 120.9(3) . . ?
C38 C39 H39 119.6 . . ?
P4 C9 H9 107.6 . . ?
C8 C9 P4 105.91(19) . . ?
C8 C9 H9 107.6 . . ?
C26 C9 P4 113.0(2) . . ?
C26 C9 H9 107.6 . . ?
C26 C9 C8 114.8(2) . . ?
C35 C36 H36 119.6 . . ?
C37 C36 C35 120.8(3) . . ?
C37 C36 H36 119.6 . . ?
P29 C34 H34 107.9 . . ?
C33 C34 P29 109.1(2) . . ?
C33 C34 H34 107.9 . . ?
C33 C34 C53 115.0(3) . . ?
C53 C34 P29 108.8(2) . . ?
C53 C34 H34 107.9 . . ?
C9 C8 H8A 108.1 . . ?
C9 C8 H8B 108.1 . . ?
H8A C8 H8B 107.3 . . ?
C7 C8 C9 116.9(2) . . ?
C7 C8 H8A 108.1 . . ?
C7 C8 H8B 108.1 . . ?
C15 C14 H14 119.0 . . ?
C13 C14 C15 122.0(3) . . ?
C13 C14 H14 119.0 . . ?
C8 C7 H7A 108.4 . . ?
C8 C7 H7B 108.4 . . ?
H7A C7 H7B 107.4 . . ?
C6 C7 C8 115.7(2) . . ?
C6 C7 H7A 108.4 . . ?
C6 C7 H7B 108.4 . . ?
C5 C28 H28A 108.1 . . ?
C5 C28 H28B 108.1 . . ?
H28A C28 H28B 107.3 . . ?
C27 C28 C5 116.8(3) . . ?
C27 C28 H28A 108.1 . . ?
C27 C28 H28B 108.1 . . ?
O22 C17 C16 115.3(3) . . ?
O22 C17 C18 123.5(3) . . ?
C16 C17 C18 121.2(3) . . ?
P29 C30 H30 107.8 . . ?
C31 C30 P29 113.1(2) . . ?
C31 C30 H30 107.8 . . ?
C51 C30 P29 105.9(2) . . ?
C51 C30 H30 107.8 . . ?
C51 C30 C31 114.2(3) . . ?
C28 C27 H27A 108.9 . . ?
C28 C27 H27B 108.9 . . ?
H27A C27 H27B 107.7 . . ?
C26 C27 C28 113.4(2) . . ?
C26 C27 H27A 108.9 . . ?
C26 C27 H27B 108.9 . . ?
C9 C26 H26A 108.3 . . ?
C9 C26 H26B 108.3 . . ?
C27 C26 C9 116.0(2) . . ?
C27 C26 H26A 108.3 . . ?
C27 C26 H26B 108.3 . . ?
H26A C26 H26B 107.4 . . ?
C14 C13 H13 120.3 . . ?
C14 C13 C12 119.4(3) . . ?
C12 C13 H13 120.3 . . ?
C5 C6 H6A 108.1 . . ?
C5 C6 H6B 108.1 . . ?
C7 C6 C5 116.7(2) . . ?
C7 C6 H6A 108.1 . . ?
C7 C6 H6B 108.1 . . ?
H6A C6 H6B 107.3 . . ?
C11 C12 H12 120.1 . . ?
C13 C12 C11 119.7(3) . . ?
C13 C12 H12 120.1 . . ?
O47 C42 C41 115.3(3) . . ?
O47 C42 C43 123.6(3) . . ?
C43 C42 C41 121.1(3) . . ?
O61 C62 Rh1 176.9(3) . . ?
O24 C21 C16 115.4(3) . . ?
O24 C21 C20 124.1(3) . . ?
C20 C21 C16 120.5(3) . . ?
O49 C46 C41 115.0(3) . . ?
O49 C46 C45 124.5(3) . . ?
C45 C46 C41 120.5(3) . . ?
C36 C37 H37 119.9 . . ?
C38 C37 C36 120.2(3) . . ?
C38 C37 H37 119.9 . . ?
O47 C48 H48A 109.5 . . ?
O47 C48 H48B 109.5 . . ?
O47 C48 H48C 109.5 . . ?
H48A C48 H48B 109.5 . . ?
H48A C48 H48C 109.5 . . ?
H48B C48 H48C 109.5 . . ?
C39 C38 H38 120.1 . . ?
C37 C38 C39 119.9(3) . . ?
C37 C38 H38 120.1 . . ?
C34 C33 H33A 108.3 . . ?
C34 C33 H33B 108.3 . . ?
H33A C33 H33B 107.4 . . ?
C32 C33 C34 115.8(3) . . ?
C32 C33 H33A 108.3 . . ?
C32 C33 H33B 108.3 . . ?
C33 C32 H32A 108.8 . . ?
C33 C32 H32B 108.8 . . ?
C33 C32 C31 113.8(3) . . ?
H32A C32 H32B 107.7 . . ?
C31 C32 H32A 108.8 . . ?
C31 C32 H32B 108.8 . . ?
C46 C45 H45 120.3 . . ?
C44 C45 C46 119.4(3) . . ?
C44 C45 H45 120.3 . . ?
C30 C31 H31A 108.0 . . ?
C30 C31 H31B 108.0 . . ?
C32 C31 C30 117.2(3) . . ?
C32 C31 H31A 108.0 . . ?
C32 C31 H31B 108.0 . . ?
H31A C31 H31B 107.2 . . ?
C17 C18 H18 120.8 . . ?
C19 C18 C17 118.5(4) . . ?
C19 C18 H18 120.8 . . ?
O63 C64 Rh2 179.0(3) . . ?
C21 C20 H20 120.6 . . ?
C19 C20 C21 118.8(3) . . ?
C19 C20 H20 120.6 . . ?
C42 C43 H43 120.4 . . ?
C44 C43 C42 119.1(3) . . ?
C44 C43 H43 120.4 . . ?
C34 C53 H53A 107.9 . . ?
C34 C53 H53B 107.9 . . ?
C34 C53 C52 117.6(3) . . ?
H53A C53 H53B 107.2 . . ?
C52 C53 H53A 107.9 . . ?
C52 C53 H53B 107.9 . . ?
C45 C44 H44 119.3 . . ?
C43 C44 C45 121.5(3) . . ?
C43 C44 H44 119.3 . . ?
C30 C51 H51A 108.3 . . ?
C30 C51 H51B 108.3 . . ?
C30 C51 C52 115.8(3) . . ?
H51A C51 H51B 107.4 . . ?
C52 C51 H51A 108.3 . . ?
C52 C51 H51B 108.3 . . ?
C18 C19 C20 122.3(3) . . ?
C18 C19 H19 118.8 . . ?
C20 C19 H19 118.8 . . ?
O49 C50 H50A 109.5 . . ?
O49 C50 H50B 109.5 . . ?
O49 C50 H50C 109.5 . . ?
H50A C50 H50B 109.5 . . ?
H50A C50 H50C 109.5 . . ?
H50B C50 H50C 109.5 . . ?
C53 C52 H52A 108.3 . . ?
C53 C52 H52B 108.3 . . ?
C51 C52 C53 115.9(3) . . ?
C51 C52 H52A 108.3 . . ?
C51 C52 H52B 108.3 . . ?
H52A C52 H52B 107.4 . . ?
Cl60 C59 Cl58 111.3(2) . . ?
Cl60 C59 H59A 109.4 . . ?
Cl60 C59 H59B 109.4 . . ?
Cl58 C59 H59A 109.4 . . ?
Cl58 C59 H59B 109.4 . . ?
H59A C59 H59B 108.0 . . ?
O22 C23 H23A 109.5 . . ?
O22 C23 H23B 109.5 . . ?
O22 C23 H23C 109.5 . . ?
H23A C23 H23B 109.5 . . ?
H23A C23 H23C 109.5 . . ?
H23B C23 H23C 109.5 . . ?
O24 C25 H25A 109.5 . . ?
O24 C25 H25B 109.5 . . ?
O24 C25 H25C 109.5 . . ?
H25A C25 H25B 109.5 . . ?
H25A C25 H25C 109.5 . . ?
H25B C25 H25C 109.5 . . ?
Cl57 C56 Cl55 111.4(2) . . ?
Cl57 C56 H56A 109.3 . . ?
Cl57 C56 H56B 109.3 . . ?
Cl55 C56 H56A 109.3 . . ?
Cl55 C56 H56B 109.3 . . ?
H56A C56 H56B 108.0 . . ?

loop_
_geom_bond_atom_site_label_1
_geom_bond_atom_site_label_2
_geom_bond_distance
_geom_bond_site_symmetry_2
_geom_bond_publ_flag
Rh1 Cl3 2.4140(7) . ?
Rh1 P4 2.2231(7) . ?
Rh1 Cl54 2.4186(7) . ?
Rh1 C62 1.808(3) . ?
Rh2 Cl3 2.4336(7) . ?
Rh2 P29 2.2250(7) . ?
Rh2 Cl54 2.3970(7) . ?
Rh2 C64 1.800(4) . ?
P4 C5 1.841(3) . ?
P4 C15 1.835(3) . ?
P4 C9 1.846(3) . ?
P29 C40 1.830(3) . ?
P29 C34 1.841(3) . ?
P29 C30 1.847(3) . ?
Cl57 C56 1.749(4) . ?
Cl55 C56 1.751(5) . ?
Cl60 C59 1.729(4) . ?
Cl58 C59 1.748(4) . ?
O47 C42 1.358(4) . ?
O47 C48 1.429(4) . ?
O49 C46 1.360(4) . ?
O49 C50 1.435(4) . ?
O22 C17 1.360(4) . ?
O22 C23 1.432(4) . ?
O61 C62 1.146(4) . ?
O24 C21 1.364(5) . ?
O24 C25 1.435(4) . ?
O63 C64 1.146(4) . ?
C10 C15 1.407(4) . ?
C10 C16 1.500(4) . ?
C10 C11 1.398(4) . ?
C35 C40 1.404(4) . ?
C35 C41 1.502(4) . ?
C35 C36 1.397(4) . ?
C5 H5 1.0000 . ?
C5 C28 1.543(4) . ?
C5 C6 1.550(4) . ?
C40 C39 1.402(4) . ?
C15 C14 1.403(4) . ?
C16 C17 1.393(5) . ?
C16 C21 1.400(4) . ?
C41 C42 1.396(4) . ?
C41 C46 1.404(4) . ?
C11 H11 0.9500 . ?
C11 C12 1.387(4) . ?
C39 H39 0.9500 . ?
C39 C38 1.392(4) . ?
C9 H9 1.0000 . ?
C9 C8 1.550(4) . ?
C9 C26 1.536(4) . ?
C36 H36 0.9500 . ?
C36 C37 1.389(4) . ?
C34 H34 1.0000 . ?
C34 C33 1.536(4) . ?
C34 C53 1.543(4) . ?
C8 H8A 0.9900 . ?
C8 H8B 0.9900 . ?
C8 C7 1.535(4) . ?
C14 H14 0.9500 . ?
C14 C13 1.382(4) . ?
C7 H7A 0.9900 . ?
C7 H7B 0.9900 . ?
C7 C6 1.529(4) . ?
C28 H28A 0.9900 . ?
C28 H28B 0.9900 . ?
C28 C27 1.540(4) . ?
C17 C18 1.399(4) . ?
C30 H30 1.0000 . ?
C30 C31 1.544(4) . ?
C30 C51 1.533(5) . ?
C27 H27A 0.9900 . ?
C27 H27B 0.9900 . ?
C27 C26 1.534(4) . ?
C26 H26A 0.9900 . ?
C26 H26B 0.9900 . ?
C13 H13 0.9500 . ?
C13 C12 1.383(5) . ?
C6 H6A 0.9900 . ?
C6 H6B 0.9900 . ?
C12 H12 0.9500 . ?
C42 C43 1.392(4) . ?
C21 C20 1.399(5) . ?
C46 C45 1.391(4) . ?
C37 H37 0.9500 . ?
C37 C38 1.372(5) . ?
C48 H48A 0.9800 . ?
C48 H48B 0.9800 . ?
C48 H48C 0.9800 . ?
C38 H38 0.9500 . ?
C33 H33A 0.9900 . ?
C33 H33B 0.9900 . ?
C33 C32 1.527(5) . ?
C32 H32A 0.9900 . ?
C32 H32B 0.9900 . ?
C32 C31 1.537(5) . ?
C45 H45 0.9500 . ?
C45 C44 1.381(6) . ?
C31 H31A 0.9900 . ?
C31 H31B 0.9900 . ?
C18 H18 0.9500 . ?
C18 C19 1.373(6) . ?
C20 H20 0.9500 . ?
C20 C19 1.377(6) . ?
C43 H43 0.9500 . ?
C43 C44 1.375(5) . ?
C53 H53A 0.9900 . ?
C53 H53B 0.9900 . ?
C53 C52 1.543(5) . ?
C44 H44 0.9500 . ?
C51 H51A 0.9900 . ?
C51 H51B 0.9900 . ?
C51 C52 1.533(5) . ?
C19 H19 0.9500 . ?
C50 H50A 0.9800 . ?
C50 H50B 0.9800 . ?
C50 H50C 0.9800 . ?
C52 H52A 0.9900 . ?
C52 H52B 0.9900 . ?
C59 H59A 0.9900 . ?
C59 H59B 0.9900 . ?
C23 H23A 0.9800 . ?
C23 H23B 0.9800 . ?
C23 H23C 0.9800 . ?
C25 H25A 0.9800 . ?
C25 H25B 0.9800 . ?
C25 H25C 0.9800 . ?
C56 H56A 0.9900 . ?
C56 H56B 0.9900 . ?

loop_
_geom_torsion_atom_site_label_1
_geom_torsion_atom_site_label_2
_geom_torsion_atom_site_label_3
_geom_torsion_atom_site_label_4
_geom_torsion
_geom_torsion_site_symmetry_1
_geom_torsion_site_symmetry_2
_geom_torsion_site_symmetry_3
_geom_torsion_site_symmetry_4
_geom_torsion_publ_flag
Rh1 P4 C5 C28 180.00(16) . . . . ?
Rh1 P4 C5 C6 53.9(2) . . . . ?
Rh1 P4 C15 C10 76.5(2) . . . . ?
Rh1 P4 C15 C14 -96.5(2) . . . . ?
Rh1 P4 C9 C8 -59.2(2) . . . . ?
Rh1 P4 C9 C26 174.31(17) . . . . ?
Rh2 P29 C40 C35 75.1(2) . . . . ?
Rh2 P29 C40 C39 -98.1(2) . . . . ?
Rh2 P29 C34 C33 -177.13(17) . . . . ?
Rh2 P29 C34 C53 56.8(2) . . . . ?
Rh2 P29 C30 C31 174.6(2) . . . . ?
Rh2 P29 C30 C51 -59.6(2) . . . . ?
P4 C5 C28 C27 -61.6(3) . . . . ?
P4 C5 C6 C7 58.8(3) . . . . ?
P4 C15 C14 C13 175.5(2) . . . . ?
P4 C9 C8 C7 -61.6(3) . . . . ?
P4 C9 C26 C27 58.4(3) . . . . ?
P29 C40 C39 C38 176.5(2) . . . . ?
P29 C34 C33 C32 -65.8(3) . . . . ?
P29 C34 C53 C52 54.6(4) . . . . ?
P29 C30 C31 C32 53.5(4) . . . . ?
P29 C30 C51 C52 -64.4(3) . . . . ?
O47 C42 C43 C44 -177.4(3) . . . . ?
O49 C46 C45 C44 179.0(3) . . . . ?
O22 C17 C18 C19 -178.5(3) . . . . ?
O24 C21 C20 C19 175.4(3) . . . . ?
C10 C15 C14 C13 2.1(4) . . . . ?
C10 C16 C17 O22 -0.1(4) . . . . ?
C10 C16 C17 C18 -179.7(3) . . . . ?
C10 C16 C21 O24 1.6(4) . . . . ?
C10 C16 C21 C20 -179.1(3) . . . . ?
C10 C11 C12 C13 1.1(5) . . . . ?
C35 C40 C39 C38 3.0(4) . . . . ?
C35 C41 C42 O47 1.1(4) . . . . ?
C35 C41 C42 C43 -177.9(3) . . . . ?
C35 C41 C46 O49 -2.4(4) . . . . ?
C35 C41 C46 C45 177.5(3) . . . . ?
C35 C36 C37 C38 0.7(5) . . . . ?
C5 P4 C15 C10 -58.5(3) . . . . ?
C5 P4 C15 C14 128.6(2) . . . . ?
C5 P4 C9 C8 67.3(2) . . . . ?
C5 P4 C9 C26 -59.2(2) . . . . ?
C5 C28 C27 C26 50.0(4) . . . . ?
C40 P29 C34 C33 -49.1(2) . . . . ?
C40 P29 C34 C53 -175.3(2) . . . . ?
C40 P29 C30 C31 54.7(3) . . . . ?
C40 P29 C30 C51 -179.6(2) . . . . ?
C40 C35 C41 C42 -87.5(4) . . . . ?
C40 C35 C41 C46 98.3(3) . . . . ?
C40 C35 C36 C37 1.7(4) . . . . ?
C40 C39 C38 C37 -0.7(5) . . . . ?
C15 P4 C5 C28 -50.8(2) . . . . ?
C15 P4 C5 C6 -176.92(19) . . . . ?
C15 P4 C9 C8 179.72(18) . . . . ?
C15 P4 C9 C26 53.2(2) . . . . ?
C15 C10 C16 C17 -92.1(3) . . . . ?
C15 C10 C16 C21 93.8(4) . . . . ?
C15 C10 C11 C12 1.0(4) . . . . ?
C15 C14 C13 C12 -0.1(5) . . . . ?
C16 C10 C15 P4 -0.2(4) . . . . ?
C16 C10 C15 C14 172.7(3) . . . . ?
C16 C10 C11 C12 -174.5(3) . . . . ?
C16 C17 C18 C19 1.0(5) . . . . ?
C16 C21 C20 C19 -3.9(5) . . . . ?
C41 C35 C40 P29 -0.3(4) . . . . ?
C41 C35 C40 C39 172.9(3) . . . . ?
C41 C35 C36 C37 -175.0(3) . . . . ?
C41 C42 C43 C44 1.6(5) . . . . ?
C41 C46 C45 C44 -0.8(5) . . . . ?
C11 C10 C15 P4 -175.4(2) . . . . ?
C11 C10 C15 C14 -2.6(4) . . . . ?
C11 C10 C16 C17 83.2(3) . . . . ?
C11 C10 C16 C21 -90.9(3) . . . . ?
C9 P4 C5 C28 59.4(2) . . . . ?
C9 P4 C5 C6 -66.7(2) . . . . ?
C9 P4 C15 C10 -160.4(2) . . . . ?
C9 P4 C15 C14 26.7(2) . . . . ?
C9 C8 C7 C6 44.9(4) . . . . ?
C36 C35 C40 P29 -176.7(2) . . . . ?
C36 C35 C40 C39 -3.5(4) . . . . ?
C36 C35 C41 C42 89.0(3) . . . . ?
C36 C35 C41 C46 -85.2(3) . . . . ?
C36 C37 C38 C39 -1.2(5) . . . . ?
C34 P29 C40 C35 -60.2(3) . . . . ?
C34 P29 C40 C39 126.6(2) . . . . ?
C34 P29 C30 C31 -57.2(3) . . . . ?
C34 P29 C30 C51 68.6(2) . . . . ?
C34 C33 C32 C31 51.8(4) . . . . ?
C34 C53 C52 C51 -40.4(5) . . . . ?
C8 C9 C26 C27 -63.2(3) . . . . ?
C8 C7 C6 C5 -42.8(4) . . . . ?
C14 C13 C12 C11 -1.5(5) . . . . ?
C28 C5 C6 C7 -64.7(3) . . . . ?
C28 C27 C26 C9 -47.5(4) . . . . ?
C17 C16 C21 O24 -172.6(3) . . . . ?
C17 C16 C21 C20 6.8(5) . . . . ?
C17 C18 C19 C20 2.0(5) . . . . ?
C30 P29 C40 C35 -162.4(2) . . . . ?
C30 P29 C40 C39 24.4(3) . . . . ?
C30 P29 C34 C33 62.0(2) . . . . ?
C30 P29 C34 C53 -64.1(2) . . . . ?
C30 C51 C52 C53 46.0(5) . . . . ?
C26 C9 C8 C7 63.8(4) . . . . ?
C6 C5 C28 C27 60.4(3) . . . . ?
C42 C41 C46 O49 -176.7(3) . . . . ?
C42 C41 C46 C45 3.2(4) . . . . ?
C42 C43 C44 C45 0.8(6) . . . . ?
C21 C16 C17 O22 174.2(3) . . . . ?
C21 C16 C17 C18 -5.3(5) . . . . ?
C21 C20 C19 C18 -0.6(6) . . . . ?
C46 C41 C42 O47 175.5(3) . . . . ?
C46 C41 C42 C43 -3.6(4) . . . . ?
C46 C45 C44 C43 -1.2(6) . . . . ?
C48 O47 C42 C41 174.4(3) . . . . ?
C48 O47 C42 C43 -6.5(5) . . . . ?
C33 C34 C53 C52 -68.1(4) . . . . ?
C33 C32 C31 C30 -44.7(4) . . . . ?
C31 C30 C51 C52 60.7(4) . . . . ?
C53 C34 C33 C32 56.6(4) . . . . ?
C51 C30 C31 C32 -67.7(4) . . . . ?
C50 O49 C46 C41 -172.9(3) . . . . ?
C50 O49 C46 C45 7.2(4) . . . . ?
C23 O22 C17 C16 177.2(3) . . . . ?
C23 O22 C17 C18 -3.3(5) . . . . ?
C25 O24 C21 C16 -177.7(3) . . . . ?
C25 O24 C21 C20 3.0(5) . . . . ?
